data_1572705
loop_
_publ_author_name
'Jin, Ke'
'Xiao, Zuo'
'Xie, Huidong'
'Shen, Xingxing'
'Wang, Jizheng'
'Chen, Xiangyu'
'Wang, Zhijie'
'Zhao, Zujin'
'Yan, Keyou'
'Ding, Yong'
'Ding, Liming'

_publ_section_title
;
 Tether-entangled conjugated helices.
;
_journal_issue 41
_journal_name_full 'Chemical science'
_journal_page_first 17128
_journal_page_last 17149
_journal_paper_doi 10.1039/d4sc04796f
_journal_volume 15
_journal_year 2024
_chemical_absolute_configuration ad
_chemical_formula_moiety '3(C0.5 H Cl), C46 H44 F2 N4, 0.5(C1 H2 Cl1)'
_chemical_formula_sum 'C48 H48 Cl3.5 F2 N4'
_chemical_formula_weight 842.98
_space_group_crystal_system tetragonal
_space_group_IT_number 96
_space_group_name_Hall 'P 4nw 2abw'
_space_group_name_H-M_alt 'P 43 21 2'
_atom_sites_solution_hydrogens geom
_atom_sites_solution_primary dual
_audit_creation_date 2022-08-25
_audit_creation_method
;
Olex2 1.2
(compiled 2018.05.29 svn.r3508 for OlexSys, GUI svn.r5506)
;
_audit_update_record
;
2024-05-11 deposited with the CCDC.	2024-09-27 downloaded from the CCDC.
;
_cell_angle_alpha 90
_cell_angle_beta 90
_cell_angle_gamma 90
_cell_formula_units_Z 8
_cell_length_a 15.9463(3)
_cell_length_b 15.9463(3)
_cell_length_c 35.1878(11)
_cell_measurement_reflns_used 9786
_cell_measurement_temperature 170(2)
_cell_measurement_theta_max 24.92
_cell_measurement_theta_min 2.51
_cell_volume 8947.7(4)
_computing_cell_refinement 'SAINT V8.40B (?, 2016)'
_computing_data_reduction 'SAINT V8.40B (?, 2016)'
_computing_molecular_graphics 'Olex2 (Dolomanov et al., 2009)'
_computing_publication_material 'Olex2 (Dolomanov et al., 2009)'
_computing_structure_refinement 'ShelXL (Sheldrick, 2015)'
_computing_structure_solution 'ShelXT (Sheldrick, 2015)'
_diffrn_ambient_temperature 170.0
_diffrn_measured_fraction_theta_full 0.999
_diffrn_measured_fraction_theta_max 0.999
_diffrn_measurement_device_type 'Bruker APEX-II CCD'
_diffrn_measurement_method '\f and \w scans'
_diffrn_radiation_type MoK\a
_diffrn_radiation_wavelength 0.71073
_diffrn_reflns_av_R_equivalents 0.0588
_diffrn_reflns_av_unetI/netI 0.0240
_diffrn_reflns_Laue_measured_fraction_full 0.999
_diffrn_reflns_Laue_measured_fraction_max 0.999
_diffrn_reflns_limit_h_max 19
_diffrn_reflns_limit_h_min -20
_diffrn_reflns_limit_k_max 20
_diffrn_reflns_limit_k_min -20
_diffrn_reflns_limit_l_max 45
_diffrn_reflns_limit_l_min -45
_diffrn_reflns_number 123102
_diffrn_reflns_point_group_measured_fraction_full 0.999
_diffrn_reflns_point_group_measured_fraction_max 0.999
_diffrn_reflns_theta_full 25.242
_diffrn_reflns_theta_max 27.125
_diffrn_reflns_theta_min 1.897
_diffrn_standards_number 0
_exptl_absorpt_coefficient_mu 0.280
_exptl_absorpt_correction_T_max 0.7455
_exptl_absorpt_correction_T_min 0.7066
_exptl_absorpt_correction_type multi-scan
_exptl_absorpt_process_details
;
SADABS-2016/2 (Bruker,2016/2) was used for absorption correction.
wR2(int) was 0.1136 before and 0.0608 after correction.
The Ratio of minimum to maximum transmission is 0.9478.
The \l/2 correction factor is Not present.
;
_exptl_crystal_colour yellow
_exptl_crystal_colour_primary yellow
_exptl_crystal_density_diffrn 1.252
_exptl_crystal_description block
_exptl_crystal_F_000 3532
_exptl_crystal_size_max 0.48
_exptl_crystal_size_mid 0.38
_exptl_crystal_size_min 0.32
_refine_diff_density_max 1.223
_refine_diff_density_min -0.477
_refine_diff_density_rms 0.098
_refine_ls_abs_structure_details
;
 Flack x determined using 3171 quotients [(I+)-(I-)]/[(I+)+(I-)]
 (Parsons, Flack and Wagner, Acta Cryst. B69 (2013) 249-259).
;
_refine_ls_abs_structure_Flack 0.034(16)
_refine_ls_extinction_method none
_refine_ls_goodness_of_fit_ref 1.072
_refine_ls_hydrogen_treatment constr
_refine_ls_matrix_type full
_refine_ls_number_parameters 570
_refine_ls_number_reflns 9906
_refine_ls_number_restraints 89
_refine_ls_restrained_S_all 1.081
_refine_ls_R_factor_all 0.0889
_refine_ls_R_factor_gt 0.0757
_refine_ls_shift/su_max 0.004
_refine_ls_shift/su_mean 0.000
_refine_ls_structure_factor_coef Fsqd
_refine_ls_weighting_details 'w=1/[\s^2^(Fo^2^)+(0.1650P)^2^+3.1716P] where P=(Fo^2^+2Fc^2^)/3'
_refine_ls_weighting_scheme calc
_refine_ls_wR_factor_gt 0.2198
_refine_ls_wR_factor_ref 0.2383
_reflns_Friedel_coverage 0.759
_reflns_Friedel_fraction_full 1.000
_reflns_Friedel_fraction_max 0.999
_reflns_number_gt 8353
_reflns_number_total 9906
_reflns_threshold_expression 'I > 2\s(I)'
_cod_data_source_file d4sc04796f2.cif
_cod_data_source_block mo_220824_c8f_0m
_cod_depositor_comments 'Adding full bibliography for 1572702--1572708.cif.'
_cod_original_formula_sum 'C48 H48 Cl3.50 F2 N4'
_cod_database_code 1572705
_shelx_shelxl_version_number 2018/3
_shelx_space_group_comment
;
The symmetry employed for this shelxl refinement is uniquely defined
by the following loop, which should always be used as a source of
symmetry information in preference to the above space-group names.
They are only intended as comments.
;
_shelx_estimated_absorpt_t_max 0.916
_shelx_estimated_absorpt_t_min 0.877
_olex2_refinement_description
;
1. Fixed Uiso
 At 1.2 times of:
  All C(H) groups, All C(H,H) groups
2. Restrained distances
 H41A-H50D
 2 with sigma of 0.001
 Cl2-C47 \\sim Cl2A-C47A
 with sigma of 0.02
 Cl1-C47 \\sim Cl1A-C47A
 with sigma of 0.02
 Cl2-Cl1 \\sim Cl2A-Cl1A
 with sigma of 0.04
 Cl5-C50 \\sim Cl5A-C50A
 with sigma of 0.02
3. Uiso/Uaniso restraints and constraints
Cl1 \\sim Cl2 \\sim C47 \\sim Cl1A \\sim Cl2A \\sim C47A: within 2A with sigma
of 0.02 and sigma for terminal atoms of 0.04
Cl5 \\sim C50 \\sim Cl5A \\sim C50A: within 2A with sigma of 0.02 and sigma for
terminal atoms of 0.04
Uanis(C47) = Uanis(C47A)
Uanis(C50) = Uanis(C50A)
4. Others
 Sof(Cl1A)=Sof(Cl2A)=Sof(C47A)=Sof(H47C)=Sof(H47D)=0.5*(1-FVAR(2))
 Sof(Cl1)=Sof(Cl2)=Sof(C47)=Sof(H47A)=Sof(H47B)=0.5*FVAR(2)
 Sof(Cl5A)=Sof(C50A)=Sof(H50C)=Sof(H50D)=0.5*(1-FVAR(3))
 Sof(Cl5)=Sof(C50)=Sof(H50A)=Sof(H50B)=0.5*FVAR(3)
 Fixed Sof: H48A(0.5) H48B(0.5) H49B(0.5) H49A(0.5)
 Fixed X: C50A(0.55148)
 Fixed Y: C50A(0.56099)
 Fixed Z: C50A(0.5298)
5.a Secondary CH2 refined with riding coordinates:
 C48(H48A,H48B), C49(H49B,H49A), C31(H31A,H31B), C32(H32A,H32B), C33(H33A,
 H33B), C34(H34A,H34B), C35(H35A,H35B), C36(H36A,H36B), C37(H37A,H37B),
 C38(H38A,H38B), C39(H39A,H39B), C40(H40A,H40B), C41(H41A,H41B), C42(H42A,H42B),
  C43(H43A,H43B), C44(H44A,H44B), C45(H45A,H45B), C46(H46A,H46B), C47(H47A,
 H47B), C50(H50A,H50B), C47A(H47C,H47D), C50A(H50C,H50D)
5.b Aromatic/amide H refined with riding coordinates:
 C1(H1), C3(H3), C4(H4), C9(H9), C12(H12), C15(H15), C18(H18), C21(H21),
 C24(H24), C27(H27), C29(H29), C30(H30)
;
_olex2_submission_special_instructions 'No special instructions were received'

loop_
_space_group_symop_operation_xyz
'x, y, z'
'-x, -y, z+1/2'
'-y+1/2, x+1/2, z+3/4'
'y+1/2, -x+1/2, z+1/4'
'-x+1/2, y+1/2, -z+3/4'
'x+1/2, -y+1/2, -z+1/4'
'y, x, -z'
'-y, -x, -z+1/2'

loop_
_atom_site_label
_atom_site_type_symbol
_atom_site_fract_x
_atom_site_fract_y
_atom_site_fract_z
_atom_site_U_iso_or_equiv
_atom_site_adp_type
_atom_site_occupancy
_atom_site_site_symmetry_order
_atom_site_calc_flag
_atom_site_refinement_flags_posn
_atom_site_refinement_flags_adp
_atom_site_refinement_flags_occupancy
_atom_site_disorder_assembly
_atom_site_disorder_group
Cl3 Cl 1.0227(2) 0.0518(2) 0.54022(12) 0.1316(11) Uani 1 1 d . . . . .
C48 C 0.9933(8) -0.0067(8) 0.500000 0.211(14) Uani 1 2 d S T P . .
H48A H 0.932940 0.002115 0.494845 0.253 Uiso 0.5 1 calc R . . . .
H48B H 1.002116 -0.067060 0.505155 0.253 Uiso 0.5 1 calc R . . . .
Cl4 Cl 0.43053(12) 0.31030(15) 0.51391(7) 0.0914(7) Uani 1 1 d . . . . .
C49 C 0.3279(4) 0.3279(4) 0.500000 0.076(3) Uani 1 2 d S T P . .
H49B H 0.314071 0.289986 0.478616 0.091 Uiso 0.5 1 calc R . . . .
H49A H 0.289985 0.314070 0.521384 0.091 Uiso 0.5 1 calc R . . . .
F1 F 0.6646(3) 0.0780(4) 0.25154(9) 0.0946(15) Uani 1 1 d . . . . .
F2 F 0.7789(2) 0.4792(2) 0.80154(8) 0.0550(8) Uani 1 1 d . . . . .
N1 N 0.5164(3) 0.1828(3) 0.38277(12) 0.0472(10) Uani 1 1 d . . . . .
N2 N 0.7951(2) 0.1513(3) 0.47134(10) 0.0382(8) Uani 1 1 d . . . . .
N3 N 0.6413(2) 0.2537(2) 0.60488(10) 0.0348(8) Uani 1 1 d . . . . .
N4 N 0.9293(2) 0.3692(2) 0.67095(9) 0.0336(7) Uani 1 1 d . . . . .
C1 C 0.6684(5) 0.0964(4) 0.31766(14) 0.0617(16) Uani 1 1 d . . . . .
H1 H 0.720849 0.068392 0.319359 0.074 Uiso 1 1 calc R . . . .
C2 C 0.6274(5) 0.1088(5) 0.28294(15) 0.070(2) Uani 1 1 d . . . . .
C3 C 0.5519(5) 0.1515(5) 0.27952(16) 0.0687(19) Uani 1 1 d . . . . .
H3 H 0.528437 0.160939 0.255069 0.082 Uiso 1 1 calc R . . . .
C4 C 0.5113(4) 0.1797(4) 0.31101(15) 0.0580(15) Uani 1 1 d . . . . .
H4 H 0.459155 0.208243 0.308938 0.070 Uiso 1 1 calc R . . . .
C5 C 0.5484(3) 0.1657(4) 0.34677(13) 0.0496(13) Uani 1 1 d . . . . .
C6 C 0.6270(4) 0.1281(4) 0.34984(13) 0.0507(13) Uani 1 1 d . . . . .
C7 C 0.6492(3) 0.1288(3) 0.38954(12) 0.0430(10) Uani 1 1 d . . . . .
C8 C 0.5772(3) 0.1596(3) 0.40909(13) 0.0415(10) Uani 1 1 d . . . . .
C9 C 0.5745(3) 0.1670(3) 0.44835(13) 0.0418(10) Uani 1 1 d . . . . .
H9 H 0.523594 0.177990 0.461464 0.050 Uiso 1 1 calc R . . . .
C10 C 0.6497(3) 0.1575(3) 0.46739(12) 0.0373(9) Uani 1 1 d . . . . .
C11 C 0.7251(3) 0.1391(3) 0.44732(12) 0.0388(9) Uani 1 1 d . . . . .
C12 C 0.7247(3) 0.1185(3) 0.40906(13) 0.0443(10) Uani 1 1 d . . . . .
H12 H 0.773578 0.098149 0.396689 0.053 Uiso 1 1 calc R . . . .
C13 C 0.7631(3) 0.1751(3) 0.50700(11) 0.0347(9) Uani 1 1 d . . . . .
C14 C 0.6740(3) 0.1776(3) 0.50606(11) 0.0345(8) Uani 1 1 d . . . . .
C15 C 0.6271(3) 0.2025(3) 0.53791(11) 0.0335(8) Uani 1 1 d . . . . .
H15 H 0.567548 0.203509 0.537510 0.040 Uiso 1 1 calc R . . . .
C16 C 0.6720(3) 0.2253(3) 0.56982(12) 0.0334(8) Uani 1 1 d . . . . .
C17 C 0.7610(3) 0.2224(3) 0.57071(11) 0.0308(8) Uani 1 1 d . . . . .
C18 C 0.8076(3) 0.1968(3) 0.53919(11) 0.0348(9) Uani 1 1 d . . . . .
H18 H 0.867125 0.194384 0.539855 0.042 Uiso 1 1 calc R . . . .
C19 C 0.7853(3) 0.2543(3) 0.60739(11) 0.0310(8) Uani 1 1 d . . . . .
C20 C 0.7114(3) 0.2711(3) 0.62793(11) 0.0323(8) Uani 1 1 d . . . . .
C21 C 0.7129(3) 0.3031(3) 0.66467(11) 0.0326(8) Uani 1 1 d . . . . .
H21 H 0.663734 0.306214 0.679841 0.039 Uiso 1 1 calc R . . . .
C22 C 0.7907(3) 0.3304(3) 0.67809(11) 0.0317(8) Uani 1 1 d . . . . .
C23 C 0.8630(3) 0.3229(3) 0.65504(11) 0.0305(8) Uani 1 1 d . . . . .
C24 C 0.8634(2) 0.2800(3) 0.62088(11) 0.0315(8) Uani 1 1 d . . . . .
H24 H 0.913801 0.268695 0.607426 0.038 Uiso 1 1 calc R . . . .
C25 C 0.8990(3) 0.4035(3) 0.70475(11) 0.0345(9) Uani 1 1 d . . . . .
C26 C 0.8156(3) 0.3787(2) 0.71085(11) 0.0323(8) Uani 1 1 d . . . . .
C27 C 0.7740(3) 0.4056(3) 0.74373(12) 0.0378(9) Uani 1 1 d . . . . .
H27 H 0.717180 0.391041 0.748332 0.045 Uiso 1 1 calc R . . . .
C28 C 0.8178(3) 0.4533(3) 0.76877(12) 0.0420(10) Uani 1 1 d . . . . .
C29 C 0.9010(3) 0.4785(3) 0.76316(14) 0.0455(11) Uani 1 1 d . . . . .
H29 H 0.928440 0.512130 0.781622 0.055 Uiso 1 1 calc R . . . .
C30 C 0.9426(3) 0.4543(3) 0.73088(13) 0.0419(10) Uani 1 1 d . . . . .
H30 H 0.998790 0.471154 0.726301 0.050 Uiso 1 1 calc R . . . .
C31 C 0.4556(4) 0.2487(4) 0.39020(18) 0.0598(15) Uani 1 1 d . . . . .
H31A H 0.433589 0.241140 0.416273 0.072 Uiso 1 1 calc R . . . .
H31B H 0.408043 0.241634 0.372414 0.072 Uiso 1 1 calc R . . . .
C32 C 0.4881(5) 0.3372(4) 0.3865(2) 0.075(2) Uani 1 1 d . . . . .
H32A H 0.439934 0.376032 0.389089 0.090 Uiso 1 1 calc R . . . .
H32B H 0.510840 0.344283 0.360545 0.090 Uiso 1 1 calc R . . . .
C33 C 0.5564(4) 0.3645(4) 0.4152(2) 0.0714(19) Uani 1 1 d . . . . .
H33A H 0.549040 0.424932 0.420609 0.086 Uiso 1 1 calc R . . . .
H33B H 0.547369 0.333678 0.439252 0.086 Uiso 1 1 calc R . . . .
C34 C 0.6479(4) 0.3499(4) 0.4022(2) 0.0647(16) Uani 1 1 d . . . . .
H34A H 0.650515 0.296311 0.387987 0.078 Uiso 1 1 calc R . . . .
H34B H 0.663855 0.395294 0.384418 0.078 Uiso 1 1 calc R . . . .
C35 C 0.7122(4) 0.3469(4) 0.43461(18) 0.0578(14) Uani 1 1 d . . . . .
H35A H 0.715060 0.402745 0.446825 0.069 Uiso 1 1 calc R . . . .
H35B H 0.693009 0.306148 0.453985 0.069 Uiso 1 1 calc R . . . .
C36 C 0.8001(4) 0.3219(4) 0.42099(17) 0.0589(14) Uani 1 1 d . . . . .
H36A H 0.826120 0.370936 0.408404 0.071 Uiso 1 1 calc R . . . .
H36B H 0.794391 0.277097 0.401693 0.071 Uiso 1 1 calc R . . . .
C37 C 0.8595(3) 0.2908(4) 0.45254(14) 0.0542(13) Uani 1 1 d . . . . .
H37A H 0.915648 0.315228 0.447877 0.065 Uiso 1 1 calc R . . . .
H37B H 0.839212 0.313430 0.477083 0.065 Uiso 1 1 calc R . . . .
C38 C 0.8695(3) 0.1959(4) 0.45674(13) 0.0488(12) Uani 1 1 d . . . . .
H38A H 0.884218 0.172175 0.431611 0.059 Uiso 1 1 calc R . . . .
H38B H 0.917180 0.184814 0.474074 0.059 Uiso 1 1 calc R . . . .
C39 C 0.5674(3) 0.3077(3) 0.60644(13) 0.0390(9) Uani 1 1 d . . . . .
H39A H 0.552884 0.317227 0.633451 0.047 Uiso 1 1 calc R . . . .
H39B H 0.519867 0.277479 0.594598 0.047 Uiso 1 1 calc R . . . .
C40 C 0.5765(3) 0.3937(3) 0.58678(15) 0.0460(11) Uani 1 1 d . . . . .
H40A H 0.520557 0.420664 0.585725 0.055 Uiso 1 1 calc R . . . .
H40B H 0.595222 0.384517 0.560289 0.055 Uiso 1 1 calc R . . . .
C41 C 0.6392(3) 0.4556(3) 0.60653(6) 0.0449(11) Uani 1 1 d . . . . .
H41A H 0.615284 0.512875 0.605789 0.054 Uiso 1 1 calc DR . . . .
H41B H 0.645228 0.439346 0.633547 0.054 Uiso 1 1 calc R . . . .
C42 C 0.7269(3) 0.4570(3) 0.58785(13) 0.0406(9) Uani 1 1 d . . . . .
H42A H 0.743127 0.398990 0.580989 0.049 Uiso 1 1 calc R . . . .
H42B H 0.724209 0.490253 0.564130 0.049 Uiso 1 1 calc R . . . .
C43 C 0.7935(3) 0.4941(3) 0.61379(13) 0.0388(9) Uani 1 1 d . . . . .
H43A H 0.789864 0.466703 0.638984 0.047 Uiso 1 1 calc R . . . .
H43B H 0.781833 0.554576 0.617381 0.047 Uiso 1 1 calc R . . . .
C44 C 0.8831(3) 0.4837(3) 0.59829(12) 0.0371(9) Uani 1 1 d . . . . .
H44A H 0.891836 0.525131 0.577690 0.044 Uiso 1 1 calc R . . . .
H44B H 0.888315 0.427152 0.586964 0.044 Uiso 1 1 calc R . . . .
C45 C 0.9540(3) 0.4950(3) 0.62829(13) 0.0402(9) Uani 1 1 d . . . . .
H45A H 1.001146 0.525003 0.616049 0.048 Uiso 1 1 calc R . . . .
H45B H 0.932428 0.531478 0.648865 0.048 Uiso 1 1 calc R . . . .
C46 C 0.9886(3) 0.4140(3) 0.64646(12) 0.0365(9) Uani 1 1 d . . . . .
H46A H 1.006760 0.375736 0.625897 0.044 Uiso 1 1 calc R . . . .
H46B H 1.038799 0.428478 0.661647 0.044 Uiso 1 1 calc R . . . .
Cl1 Cl 0.7139(10) -0.2261(8) 0.4338(4) 0.080(4) Uani 0.256(9) 1 d D U . A 1
Cl2 Cl 0.8095(5) -0.0666(7) 0.4578(3) 0.0484(18) Uani 0.256(9) 1 d D U . A 1
C47 C 0.8132(12) -0.1797(11) 0.4551(5) 0.044(3) Uani 0.256(9) 1 d D U . A 1
H47A H 0.821288 -0.202831 0.481002 0.053 Uiso 0.256(9) 1 calc R . . A 1
H47B H 0.861920 -0.196743 0.439508 0.053 Uiso 0.256(9) 1 calc R . . A 1
Cl5 Cl 0.5577(7) 0.6100(4) 0.5359(2) 0.150(4) Uani 0.395(6) 1 d D U . B 1
C50 C 0.5411(12) 0.5411(12) 0.500000 0.142(6) Uani 0.790(11) 2 d DS TU P B 1
H50A H 0.483089 0.547499 0.490375 0.170 Uiso 0.395(6) 1 calc R . . B 1
H50B H 0.547499 0.483089 0.509625 0.170 Uiso 0.395(6) 1 calc R . . B 1
Cl1A Cl 0.7019(8) -0.2026(9) 0.4349(5) 0.071(3) Uani 0.244(9) 1 d D U . A 2
Cl2A Cl 0.8160(11) -0.0740(10) 0.4472(3) 0.080(4) Uani 0.244(9) 1 d D U . A 2
C47A C 0.7093(12) -0.0760(12) 0.4261(5) 0.044(3) Uani 0.244(9) 1 d D U . A 2
H47C H 0.708199 -0.060102 0.398865 0.053 Uiso 0.244(9) 1 calc R . . A 2
H47D H 0.667493 -0.043411 0.440681 0.053 Uiso 0.244(9) 1 calc R . . A 2
Cl5A Cl 0.618(4) 0.629(3) 0.5035(14) 0.114(8) Uani 0.105(6) 1 d D U . B 2
C50A C 0.551480 0.560990 0.529800 0.142(6) Uani 0.105(6) 1 d D U . B 2
H50C H 0.492078 0.553547 0.522350 0.170 Uiso 0.105(6) 1 calc R . . B 2
H50D H 0.571638 0.534151 0.553468 0.170 Uiso 0.105(6) 1 calc DR . . B 2

loop_
_atom_site_aniso_label
_atom_site_aniso_U_11
_atom_site_aniso_U_22
_atom_site_aniso_U_33
_atom_site_aniso_U_23
_atom_site_aniso_U_13
_atom_site_aniso_U_12
Cl3 0.118(2) 0.117(2) 0.159(3) -0.001(2) -0.009(2) -0.0073(18)
C48 0.196(18) 0.196(18) 0.24(3) 0.08(2) -0.08(2) -0.14(2)
Cl4 0.0552(9) 0.0941(14) 0.1249(17) 0.0341(12) -0.0193(10) 0.0073(9)
C49 0.058(3) 0.058(3) 0.112(8) 0.023(4) -0.023(4) -0.001(4)
F1 0.106(3) 0.144(4) 0.0333(16) -0.013(2) -0.0009(18) -0.025(3)
F2 0.072(2) 0.0540(17) 0.0389(13) -0.0168(12) 0.0149(14) -0.0083(15)
N1 0.042(2) 0.057(3) 0.042(2) 0.0015(18) -0.0130(17) -0.0175(19)
N2 0.0353(18) 0.050(2) 0.0295(16) -0.0008(15) -0.0002(14) 0.0061(16)
N3 0.0287(17) 0.0415(19) 0.0342(17) -0.0003(14) 0.0029(13) -0.0057(14)
N4 0.0316(17) 0.0394(19) 0.0298(15) 0.0002(14) -0.0027(13) -0.0004(14)
C1 0.078(4) 0.075(4) 0.033(2) -0.001(2) -0.003(2) -0.024(3)
C2 0.087(5) 0.090(5) 0.032(2) -0.001(3) -0.004(3) -0.038(4)
C3 0.082(5) 0.084(4) 0.040(3) 0.011(3) -0.020(3) -0.040(4)
C4 0.063(3) 0.066(3) 0.045(3) 0.015(2) -0.019(2) -0.027(3)
C5 0.053(3) 0.057(3) 0.039(2) 0.004(2) -0.010(2) -0.026(2)
C6 0.059(3) 0.059(3) 0.034(2) 0.002(2) -0.009(2) -0.024(2)
C7 0.051(3) 0.048(3) 0.0307(19) 0.0005(18) -0.0024(18) -0.012(2)
C8 0.040(2) 0.043(2) 0.041(2) 0.0042(18) -0.0082(18) -0.0115(19)
C9 0.040(2) 0.047(3) 0.039(2) -0.0004(19) -0.0027(18) -0.0106(19)
C10 0.039(2) 0.041(2) 0.0316(19) -0.0010(16) -0.0006(16) -0.0035(18)
C11 0.043(2) 0.040(2) 0.0331(19) -0.0018(16) -0.0035(18) 0.0028(18)
C12 0.048(3) 0.049(3) 0.036(2) -0.0048(19) -0.0015(19) 0.001(2)
C13 0.034(2) 0.041(2) 0.0289(18) 0.0002(16) 0.0012(15) 0.0054(16)
C14 0.036(2) 0.036(2) 0.0313(19) 0.0010(16) -0.0016(16) 0.0003(16)
C15 0.0303(19) 0.038(2) 0.0321(18) 0.0001(16) 0.0004(15) -0.0028(16)
C16 0.0298(19) 0.036(2) 0.0341(19) 0.0015(16) 0.0022(15) -0.0001(16)
C17 0.0305(18) 0.034(2) 0.0278(17) 0.0011(15) 0.0006(14) -0.0006(15)
C18 0.0299(19) 0.045(2) 0.0290(18) -0.0020(16) -0.0014(15) 0.0072(16)
C19 0.0316(19) 0.0325(19) 0.0290(17) 0.0003(14) 0.0009(15) 0.0016(15)
C20 0.0301(19) 0.034(2) 0.0330(18) 0.0018(15) 0.0017(15) -0.0022(15)
C21 0.0314(19) 0.035(2) 0.0313(17) 0.0010(15) 0.0058(15) -0.0032(16)
C22 0.036(2) 0.0314(19) 0.0282(17) 0.0023(15) 0.0051(15) 0.0021(16)
C23 0.0295(19) 0.0325(19) 0.0297(17) 0.0038(15) 0.0002(14) 0.0002(15)
C24 0.0281(18) 0.038(2) 0.0285(16) 0.0027(15) 0.0013(14) 0.0046(16)
C25 0.038(2) 0.037(2) 0.0286(18) 0.0006(16) -0.0016(16) 0.0021(17)
C26 0.040(2) 0.0282(18) 0.0286(17) 0.0034(15) 0.0020(15) -0.0010(16)
C27 0.046(2) 0.035(2) 0.0329(19) 0.0027(16) 0.0047(17) -0.0032(17)
C28 0.055(3) 0.040(2) 0.031(2) -0.0031(17) 0.0096(19) -0.002(2)
C29 0.054(3) 0.043(2) 0.039(2) -0.0060(19) -0.006(2) -0.010(2)
C30 0.042(2) 0.046(2) 0.038(2) -0.0041(19) -0.0022(18) -0.0070(19)
C31 0.038(3) 0.081(4) 0.061(3) -0.001(3) -0.019(2) 0.001(3)
C32 0.059(4) 0.067(4) 0.099(5) 0.005(4) -0.032(4) 0.012(3)
C33 0.050(3) 0.056(3) 0.108(5) -0.012(3) -0.022(3) 0.009(3)
C34 0.059(3) 0.052(3) 0.083(4) 0.015(3) -0.019(3) -0.008(3)
C35 0.047(3) 0.056(3) 0.071(4) 0.009(3) -0.010(3) -0.010(2)
C36 0.049(3) 0.068(4) 0.059(3) 0.015(3) -0.006(2) -0.014(3)
C37 0.037(2) 0.083(4) 0.043(2) 0.005(2) -0.0006(19) -0.016(3)
C38 0.032(2) 0.082(4) 0.032(2) -0.003(2) -0.0001(17) 0.007(2)
C39 0.0258(19) 0.050(3) 0.042(2) -0.0058(18) 0.0059(16) -0.0036(17)
C40 0.028(2) 0.053(3) 0.057(3) 0.001(2) 0.001(2) 0.002(2)
C41 0.032(2) 0.041(2) 0.062(3) -0.005(2) 0.003(2) 0.0045(18)
C42 0.036(2) 0.041(2) 0.045(2) 0.0035(18) 0.0032(18) -0.0002(18)
C43 0.036(2) 0.037(2) 0.043(2) 0.0059(18) 0.0033(18) 0.0010(17)
C44 0.033(2) 0.041(2) 0.037(2) 0.0065(17) 0.0017(17) -0.0032(17)
C45 0.035(2) 0.045(2) 0.041(2) 0.0049(18) 0.0011(18) -0.0052(18)
C46 0.031(2) 0.043(2) 0.0355(19) 0.0015(17) 0.0007(16) -0.0016(17)
Cl1 0.121(10) 0.059(5) 0.061(4) 0.006(4) 0.034(5) 0.037(5)
Cl2 0.059(3) 0.053(4) 0.034(5) -0.009(4) 0.001(3) 0.008(2)
C47 0.051(7) 0.053(7) 0.029(5) -0.011(5) 0.008(5) 0.009(6)
Cl5 0.229(9) 0.069(3) 0.153(6) 0.024(4) 0.131(7) 0.006(4)
C50 0.146(9) 0.146(9) 0.135(12) 0.009(8) -0.009(8) 0.024(11)
Cl1A 0.058(4) 0.086(9) 0.068(5) -0.006(6) 0.001(4) 0.020(6)
Cl2A 0.146(10) 0.070(5) 0.026(5) -0.024(4) 0.002(4) 0.005(5)
C47A 0.051(7) 0.053(7) 0.029(5) -0.011(5) 0.008(5) 0.009(6)
Cl5A 0.163(17) 0.094(14) 0.084(15) 0.000(13) 0.038(13) 0.016(13)
C50A 0.146(9) 0.146(9) 0.135(12) 0.009(8) -0.009(8) 0.024(11)

loop_
_atom_type_symbol
_atom_type_description
_atom_type_scat_dispersion_real
_atom_type_scat_dispersion_imag
_atom_type_scat_source
C C 0.0033 0.0016 'International Tables Vol C Tables 4.2.6.8 and 6.1.1.4'
H H 0.0000 0.0000 'International Tables Vol C Tables 4.2.6.8 and 6.1.1.4'
Cl Cl 0.1484 0.1585 'International Tables Vol C Tables 4.2.6.8 and 6.1.1.4'
F F 0.0171 0.0103 'International Tables Vol C Tables 4.2.6.8 and 6.1.1.4'
N N 0.0061 0.0033 'International Tables Vol C Tables 4.2.6.8 and 6.1.1.4'

loop_
_geom_angle_atom_site_label_1
_geom_angle_atom_site_label_2
_geom_angle_atom_site_label_3
_geom_angle
_geom_angle_site_symmetry_1
_geom_angle_site_symmetry_3
_geom_angle_publ_flag
Cl3 C48 Cl3 111.4(10) . 7_646 ?
Cl3 C48 H48A 109.3 7_646 . ?
Cl3 C48 H48A 109.3 . . ?
Cl3 C48 H48B 109.3 7_646 . ?
Cl3 C48 H48B 109.3 . . ?
H48A C48 H48B 108.0 . . ?
Cl4 C49 Cl4 112.7(6) 7_556 . ?
Cl4 C49 H49B 109.0 . . ?
Cl4 C49 H49B 109.0 7_556 . ?
Cl4 C49 H49A 109.0 7_556 . ?
Cl4 C49 H49A 109.0 . . ?
H49B C49 H49A 107.8 . . ?
C5 N1 C31 123.3(5) . . ?
C8 N1 C5 107.3(5) . . ?
C8 N1 C31 122.6(4) . . ?
C11 N2 C38 119.6(4) . . ?
C13 N2 C11 106.5(3) . . ?
C13 N2 C38 118.2(4) . . ?
C16 N3 C20 107.1(3) . . ?
C16 N3 C39 120.3(4) . . ?
C20 N3 C39 120.2(4) . . ?
C23 N4 C46 120.5(3) . . ?
C25 N4 C23 106.6(3) . . ?
C25 N4 C46 122.2(4) . . ?
C2 C1 H1 122.2 . . ?
C2 C1 C6 115.7(7) . . ?
C6 C1 H1 122.2 . . ?
F1 C2 C1 117.3(7) . . ?
F1 C2 C3 119.3(5) . . ?
C3 C2 C1 123.4(6) . . ?
C2 C3 H3 119.8 . . ?
C4 C3 C2 120.3(5) . . ?
C4 C3 H3 119.8 . . ?
C3 C4 H4 120.8 . . ?
C3 C4 C5 118.4(6) . . ?
C5 C4 H4 120.8 . . ?
N1 C5 C4 128.8(6) . . ?
C6 C5 N1 110.1(4) . . ?
C6 C5 C4 121.0(5) . . ?
C1 C6 C7 131.9(6) . . ?
C5 C6 C1 121.0(5) . . ?
C5 C6 C7 107.0(5) . . ?
C8 C7 C6 105.8(5) . . ?
C12 C7 C6 133.5(5) . . ?
C12 C7 C8 119.8(4) . . ?
N1 C8 C7 109.4(4) . . ?
C9 C8 N1 128.2(5) . . ?
C9 C8 C7 122.4(4) . . ?
C8 C9 H9 121.8 . . ?
C10 C9 C8 116.5(5) . . ?
C10 C9 H9 121.8 . . ?
C9 C10 C11 120.9(4) . . ?
C9 C10 C14 131.5(4) . . ?
C11 C10 C14 106.6(4) . . ?
N2 C11 C10 110.0(4) . . ?
C12 C11 N2 128.1(4) . . ?
C12 C11 C10 121.8(4) . . ?
C7 C12 H12 121.5 . . ?
C11 C12 C7 117.0(5) . . ?
C11 C12 H12 121.5 . . ?
N2 C13 C14 110.5(4) . . ?
C18 C13 N2 127.8(4) . . ?
C18 C13 C14 121.7(4) . . ?
C13 C14 C10 106.4(4) . . ?
C15 C14 C10 131.9(4) . . ?
C15 C14 C13 121.4(4) . . ?
C14 C15 H15 121.7 . . ?
C16 C15 C14 116.6(4) . . ?
C16 C15 H15 121.7 . . ?
N3 C16 C17 109.9(4) . . ?
C15 C16 N3 128.3(4) . . ?
C15 C16 C17 121.8(4) . . ?
C16 C17 C19 106.1(4) . . ?
C18 C17 C16 121.6(4) . . ?
C18 C17 C19 132.2(4) . . ?
C13 C18 C17 116.8(4) . . ?
C13 C18 H18 121.6 . . ?
C17 C18 H18 121.6 . . ?
C20 C19 C17 107.6(3) . . ?
C24 C19 C17 130.5(4) . . ?
C24 C19 C20 121.1(4) . . ?
C19 C20 N3 109.3(3) . . ?
C21 C20 N3 128.5(4) . . ?
C21 C20 C19 122.2(4) . . ?
C20 C21 H21 121.8 . . ?
C20 C21 C22 116.4(4) . . ?
C22 C21 H21 121.8 . . ?
C21 C22 C23 120.2(4) . . ?
C21 C22 C26 132.9(4) . . ?
C23 C22 C26 106.3(4) . . ?
N4 C23 C22 109.9(3) . . ?
C24 C23 N4 127.0(4) . . ?
C24 C23 C22 123.0(4) . . ?
C19 C24 H24 122.0 . . ?
C23 C24 C19 115.9(4) . . ?
C23 C24 H24 122.0 . . ?
N4 C25 C26 110.3(4) . . ?
N4 C25 C30 127.7(4) . . ?
C26 C25 C30 121.9(4) . . ?
C25 C26 C22 106.8(3) . . ?
C27 C26 C22 134.0(4) . . ?
C27 C26 C25 119.2(4) . . ?
C26 C27 H27 121.1 . . ?
C28 C27 C26 117.7(4) . . ?
C28 C27 H27 121.1 . . ?
F2 C28 C29 117.4(4) . . ?
C27 C28 F2 118.8(4) . . ?
C27 C28 C29 123.8(4) . . ?
C28 C29 H29 120.2 . . ?
C30 C29 C28 119.6(4) . . ?
C30 C29 H29 120.2 . . ?
C25 C30 H30 121.2 . . ?
C29 C30 C25 117.7(4) . . ?
C29 C30 H30 121.2 . . ?
N1 C31 H31A 108.4 . . ?
N1 C31 H31B 108.4 . . ?
N1 C31 C32 115.6(5) . . ?
H31A C31 H31B 107.4 . . ?
C32 C31 H31A 108.4 . . ?
C32 C31 H31B 108.4 . . ?
C31 C32 H32A 108.1 . . ?
C31 C32 H32B 108.1 . . ?
C31 C32 C33 116.6(6) . . ?
H32A C32 H32B 107.3 . . ?
C33 C32 H32A 108.1 . . ?
C33 C32 H32B 108.1 . . ?
C32 C33 H33A 108.4 . . ?
C32 C33 H33B 108.4 . . ?
H33A C33 H33B 107.5 . . ?
C34 C33 C32 115.4(7) . . ?
C34 C33 H33A 108.4 . . ?
C34 C33 H33B 108.4 . . ?
C33 C34 H34A 108.6 . . ?
C33 C34 H34B 108.6 . . ?
H34A C34 H34B 107.6 . . ?
C35 C34 C33 114.5(6) . . ?
C35 C34 H34A 108.6 . . ?
C35 C34 H34B 108.6 . . ?
C34 C35 H35A 109.0 . . ?
C34 C35 H35B 109.0 . . ?
H35A C35 H35B 107.8 . . ?
C36 C35 C34 112.7(6) . . ?
C36 C35 H35A 109.0 . . ?
C36 C35 H35B 109.0 . . ?
C35 C36 H36A 108.6 . . ?
C35 C36 H36B 108.6 . . ?
C35 C36 C37 114.9(5) . . ?
H36A C36 H36B 107.5 . . ?
C37 C36 H36A 108.6 . . ?
C37 C36 H36B 108.6 . . ?
C36 C37 H37A 108.1 . . ?
C36 C37 H37B 108.1 . . ?
H37A C37 H37B 107.3 . . ?
C38 C37 C36 116.9(5) . . ?
C38 C37 H37A 108.1 . . ?
C38 C37 H37B 108.1 . . ?
N2 C38 C37 115.2(4) . . ?
N2 C38 H38A 108.5 . . ?
N2 C38 H38B 108.5 . . ?
C37 C38 H38A 108.5 . . ?
C37 C38 H38B 108.5 . . ?
H38A C38 H38B 107.5 . . ?
N3 C39 H39A 108.4 . . ?
N3 C39 H39B 108.4 . . ?
N3 C39 C40 115.6(4) . . ?
H39A C39 H39B 107.5 . . ?
C40 C39 H39A 108.4 . . ?
C40 C39 H39B 108.4 . . ?
C39 C40 H40A 108.6 . . ?
C39 C40 H40B 108.6 . . ?
C39 C40 C41 114.9(4) . . ?
H40A C40 H40B 107.5 . . ?
C41 C40 H40A 108.6 . . ?
C41 C40 H40B 108.6 . . ?
C40 C41 H41A 108.9 . . ?
C40 C41 H41B 108.9 . . ?
H41A C41 H41B 107.7 . . ?
C42 C41 C40 113.4(4) . . ?
C42 C41 H41A 108.9 . . ?
C42 C41 H41B 108.9 . . ?
C41 C42 H42A 109.1 . . ?
C41 C42 H42B 109.1 . . ?
H42A C42 H42B 107.8 . . ?
C43 C42 C41 112.5(4) . . ?
C43 C42 H42A 109.1 . . ?
C43 C42 H42B 109.1 . . ?
C42 C43 H43A 108.9 . . ?
C42 C43 H43B 108.9 . . ?
C42 C43 C44 113.2(4) . . ?
H43A C43 H43B 107.7 . . ?
C44 C43 H43A 108.9 . . ?
C44 C43 H43B 108.9 . . ?
C43 C44 H44A 108.5 . . ?
C43 C44 H44B 108.5 . . ?
C43 C44 C45 114.9(4) . . ?
H44A C44 H44B 107.5 . . ?
C45 C44 H44A 108.5 . . ?
C45 C44 H44B 108.5 . . ?
C44 C45 H45A 108.2 . . ?
C44 C45 H45B 108.2 . . ?
H45A C45 H45B 107.4 . . ?
C46 C45 C44 116.3(4) . . ?
C46 C45 H45A 108.2 . . ?
C46 C45 H45B 108.2 . . ?
N4 C46 C45 114.9(4) . . ?
N4 C46 H46A 108.5 . . ?
N4 C46 H46B 108.5 . . ?
C45 C46 H46A 108.5 . . ?
C45 C46 H46B 108.5 . . ?
H46A C46 H46B 107.5 . . ?
Cl1 C47 H47A 109.1 . . ?
Cl1 C47 H47B 109.1 . . ?
Cl2 C47 Cl1 112.4(11) . . ?
Cl2 C47 H47A 109.1 . . ?
Cl2 C47 H47B 109.1 . . ?
H47A C47 H47B 107.8 . . ?
Cl5 C50 Cl5 110.6(16) . 7_556 ?
Cl5 C50 H50A 109.5 . . ?
Cl5 C50 H50A 109.5 7_556 . ?
Cl5 C50 H50B 109.5 7_556 . ?
Cl5 C50 H50B 109.5 . . ?
H50A C50 H50B 108.1 . . ?
Cl1A C47A H47C 113.6 . . ?
Cl1A C47A H47D 113.6 . . ?
Cl2A C47A Cl1A 90.5(10) . . ?
Cl2A C47A H47C 113.6 . . ?
Cl2A C47A H47D 113.6 . . ?
H47C C47A H47D 110.8 . . ?
Cl5A Cl5A C50A 59(8) 7_556 7_556 ?
Cl5A Cl5A C50A 112(9) 7_556 . ?
C50A Cl5A C50A 69.2(11) . 7_556 ?
Cl5A C50A H50A 97.9(16) 7_556 7_556 ?
Cl5A C50A H50A 107.2(15) . 7_556 ?
Cl5A C50A Cl5A 9(3) . 7_556 ?
Cl5A C50A H50C 120.5 . . ?
Cl5A C50A H50C 120.5 7_556 . ?
Cl5A C50A H50D 120.5 7_556 . ?
Cl5A C50A H50D 120.5 . . ?
H50C C50A H50A 73.9 . 7_556 ?
H50C C50A H50D 118.8 . . ?
H50D C50A H50A 93.2 . 7_556 ?

loop_
_geom_bond_atom_site_label_1
_geom_bond_atom_site_label_2
_geom_bond_distance
_geom_bond_site_symmetry_2
_geom_bond_publ_flag
Cl3 C48 1.758(11) . ?
C48 H48A 0.9900 . ?
C48 H48B 0.9900 . ?
Cl4 C49 1.731(6) . ?
C49 H49B 0.9900 . ?
C49 H49A 0.9900 . ?
F1 C2 1.347(8) . ?
F2 C28 1.373(5) . ?
N1 C5 1.393(7) . ?
N1 C8 1.391(6) . ?
N1 C31 1.453(8) . ?
N2 C11 1.414(6) . ?
N2 C13 1.407(5) . ?
N2 C38 1.476(7) . ?
N3 C16 1.402(5) . ?
N3 C20 1.408(5) . ?
N3 C39 1.461(6) . ?
N4 C23 1.406(5) . ?
N4 C25 1.395(5) . ?
N4 C46 1.465(6) . ?
C1 H1 0.9500 . ?
C1 C2 1.400(8) . ?
C1 C6 1.405(9) . ?
C2 C3 1.389(12) . ?
C3 H3 0.9500 . ?
C3 C4 1.360(10) . ?
C4 H4 0.9500 . ?
C4 C5 1.409(7) . ?
C5 C6 1.393(9) . ?
C6 C7 1.441(6) . ?
C7 C8 1.425(8) . ?
C7 C12 1.396(7) . ?
C8 C9 1.387(6) . ?
C9 H9 0.9500 . ?
C9 C10 1.382(7) . ?
C10 C11 1.424(7) . ?
C10 C14 1.451(6) . ?
C11 C12 1.386(6) . ?
C12 H12 0.9500 . ?
C13 C14 1.421(6) . ?
C13 C18 1.381(6) . ?
C14 C15 1.405(6) . ?
C15 H15 0.9500 . ?
C15 C16 1.381(6) . ?
C16 C17 1.420(6) . ?
C17 C18 1.397(6) . ?
C17 C19 1.441(5) . ?
C18 H18 0.9500 . ?
C19 C20 1.408(6) . ?
C19 C24 1.394(6) . ?
C20 C21 1.390(6) . ?
C21 H21 0.9500 . ?
C21 C22 1.397(6) . ?
C22 C23 1.414(6) . ?
C22 C26 1.441(6) . ?
C23 C24 1.383(6) . ?
C24 H24 0.9500 . ?
C25 C26 1.405(6) . ?
C25 C30 1.408(6) . ?
C26 C27 1.401(6) . ?
C27 H27 0.9500 . ?
C27 C28 1.356(7) . ?
C28 C29 1.400(7) . ?
C29 H29 0.9500 . ?
C29 C30 1.371(7) . ?
C30 H30 0.9500 . ?
C31 H31A 0.9900 . ?
C31 H31B 0.9900 . ?
C31 C32 1.509(10) . ?
C32 H32A 0.9900 . ?
C32 H32B 0.9900 . ?
C32 C33 1.547(9) . ?
C33 H33A 0.9900 . ?
C33 H33B 0.9900 . ?
C33 C34 1.546(10) . ?
C34 H34A 0.9900 . ?
C34 H34B 0.9900 . ?
C34 C35 1.535(8) . ?
C35 H35A 0.9900 . ?
C35 H35B 0.9900 . ?
C35 C36 1.534(9) . ?
C36 H36A 0.9900 . ?
C36 H36B 0.9900 . ?
C36 C37 1.542(8) . ?
C37 H37A 0.9900 . ?
C37 H37B 0.9900 . ?
C37 C38 1.529(9) . ?
C38 H38A 0.9900 . ?
C38 H38B 0.9900 . ?
C39 H39A 0.9900 . ?
C39 H39B 0.9900 . ?
C39 C40 1.544(7) . ?
C40 H40A 0.9900 . ?
C40 H40B 0.9900 . ?
C40 C41 1.567(7) . ?
C41 H41A 0.9900 . ?
C41 H41B 0.9900 . ?
C41 C42 1.546(6) . ?
C42 H42A 0.9900 . ?
C42 H42B 0.9900 . ?
C42 C43 1.521(7) . ?
C43 H43A 0.9900 . ?
C43 H43B 0.9900 . ?
C43 C44 1.539(6) . ?
C44 H44A 0.9900 . ?
C44 H44B 0.9900 . ?
C44 C45 1.556(6) . ?
C45 H45A 0.9900 . ?
C45 H45B 0.9900 . ?
C45 C46 1.544(7) . ?
C46 H46A 0.9900 . ?
C46 H46B 0.9900 . ?
Cl1 C47 1.90(2) . ?
Cl2 C47 1.81(2) . ?
C47 H47A 0.9900 . ?
C47 H47B 0.9900 . ?
Cl5 C50 1.696(17) . ?
C50 H50A 0.9900 . ?
C50 H50B 0.9900 . ?
Cl1A C47A 2.05(2) . ?
Cl2A C47A 1.86(2) . ?
C47A H47C 0.9900 . ?
C47A H47D 0.9900 . ?
Cl5A Cl5A 0.34(9) 7_556 ?
Cl5A C50A 1.78(2) . ?
Cl5A C50A 1.93(5) 7_556 ?
C50A H50C 0.9900 . ?
C50A H50D 0.9900 . ?

loop_
_geom_torsion_atom_site_label_1
_geom_torsion_atom_site_label_2
_geom_torsion_atom_site_label_3
_geom_torsion_atom_site_label_4
_geom_torsion
_geom_torsion_site_symmetry_1
_geom_torsion_site_symmetry_2
_geom_torsion_site_symmetry_3
_geom_torsion_site_symmetry_4
_geom_torsion_publ_flag
F1 C2 C3 C4 176.9(6) . . . . ?
F2 C28 C29 C30 -180.0(5) . . . . ?
N1 C5 C6 C1 173.0(5) . . . . ?
N1 C5 C6 C7 -5.6(6) . . . . ?
N1 C8 C9 C10 -165.5(5) . . . . ?
N1 C31 C32 C33 -64.8(9) . . . . ?
N2 C11 C12 C7 -165.5(5) . . . . ?
N2 C13 C14 C10 -2.3(5) . . . . ?
N2 C13 C14 C15 -177.8(4) . . . . ?
N2 C13 C18 C17 176.7(4) . . . . ?
N3 C16 C17 C18 -179.5(4) . . . . ?
N3 C16 C17 C19 -2.9(5) . . . . ?
N3 C20 C21 C22 -167.3(4) . . . . ?
N3 C39 C40 C41 -67.8(5) . . . . ?
N4 C23 C24 C19 -166.6(4) . . . . ?
N4 C25 C26 C22 -3.5(5) . . . . ?
N4 C25 C26 C27 179.1(4) . . . . ?
N4 C25 C30 C29 -177.6(4) . . . . ?
C1 C2 C3 C4 -3.7(10) . . . . ?
C1 C6 C7 C8 -172.3(6) . . . . ?
C1 C6 C7 C12 18.6(10) . . . . ?
C2 C1 C6 C5 2.9(8) . . . . ?
C2 C1 C6 C7 -178.9(6) . . . . ?
C2 C3 C4 C5 0.9(9) . . . . ?
C3 C4 C5 N1 -174.7(6) . . . . ?
C3 C4 C5 C6 3.6(8) . . . . ?
C4 C5 C6 C1 -5.6(8) . . . . ?
C4 C5 C6 C7 175.7(5) . . . . ?
C5 N1 C8 C7 1.1(5) . . . . ?
C5 N1 C8 C9 178.2(5) . . . . ?
C5 N1 C31 C32 -70.0(7) . . . . ?
C5 C6 C7 C8 6.1(6) . . . . ?
C5 C6 C7 C12 -163.0(6) . . . . ?
C6 C1 C2 F1 -178.9(6) . . . . ?
C6 C1 C2 C3 1.8(9) . . . . ?
C6 C7 C8 N1 -4.5(6) . . . . ?
C6 C7 C8 C9 178.3(5) . . . . ?
C6 C7 C12 C11 167.9(6) . . . . ?
C7 C8 C9 C10 11.2(7) . . . . ?
C8 N1 C5 C4 -178.6(5) . . . . ?
C8 N1 C5 C6 2.9(6) . . . . ?
C8 N1 C31 C32 77.4(7) . . . . ?
C8 C7 C12 C11 0.1(7) . . . . ?
C8 C9 C10 C11 -1.4(7) . . . . ?
C8 C9 C10 C14 165.4(5) . . . . ?
C9 C10 C11 N2 166.7(4) . . . . ?
C9 C10 C11 C12 -9.2(7) . . . . ?
C9 C10 C14 C13 -165.0(5) . . . . ?
C9 C10 C14 C15 9.8(9) . . . . ?
C10 C11 C12 C7 9.6(7) . . . . ?
C10 C14 C15 C16 -173.3(5) . . . . ?
C11 N2 C13 C14 0.4(5) . . . . ?
C11 N2 C13 C18 -177.4(4) . . . . ?
C11 N2 C38 C37 74.2(5) . . . . ?
C11 C10 C14 C13 3.2(5) . . . . ?
C11 C10 C14 C15 178.1(5) . . . . ?
C12 C7 C8 N1 166.4(4) . . . . ?
C12 C7 C8 C9 -10.9(7) . . . . ?
C13 N2 C11 C10 1.7(5) . . . . ?
C13 N2 C11 C12 177.3(5) . . . . ?
C13 N2 C38 C37 -58.2(5) . . . . ?
C13 C14 C15 C16 0.9(6) . . . . ?
C14 C10 C11 N2 -3.1(5) . . . . ?
C14 C10 C11 C12 -179.0(4) . . . . ?
C14 C13 C18 C17 -0.8(6) . . . . ?
C14 C15 C16 N3 178.9(4) . . . . ?
C14 C15 C16 C17 -1.2(6) . . . . ?
C15 C16 C17 C18 0.6(7) . . . . ?
C15 C16 C17 C19 177.2(4) . . . . ?
C16 N3 C20 C19 0.4(5) . . . . ?
C16 N3 C20 C21 177.9(4) . . . . ?
C16 N3 C39 C40 -62.6(5) . . . . ?
C16 C17 C18 C13 0.5(6) . . . . ?
C16 C17 C19 C20 3.0(5) . . . . ?
C16 C17 C19 C24 -166.4(4) . . . . ?
C17 C19 C20 N3 -2.1(5) . . . . ?
C17 C19 C20 C21 -179.8(4) . . . . ?
C17 C19 C24 C23 167.7(4) . . . . ?
C18 C13 C14 C10 175.6(4) . . . . ?
C18 C13 C14 C15 0.1(7) . . . . ?
C18 C17 C19 C20 179.1(4) . . . . ?
C18 C17 C19 C24 9.7(8) . . . . ?
C19 C17 C18 C13 -175.1(4) . . . . ?
C19 C20 C21 C22 9.9(6) . . . . ?
C20 N3 C16 C15 -178.4(4) . . . . ?
C20 N3 C16 C17 1.6(5) . . . . ?
C20 N3 C39 C40 74.5(5) . . . . ?
C20 C19 C24 C23 -0.5(6) . . . . ?
C20 C21 C22 C23 -1.6(6) . . . . ?
C20 C21 C22 C26 168.1(4) . . . . ?
C21 C22 C23 N4 168.1(4) . . . . ?
C21 C22 C23 C24 -8.1(6) . . . . ?
C21 C22 C26 C25 -166.2(4) . . . . ?
C21 C22 C26 C27 10.7(8) . . . . ?
C22 C23 C24 C19 8.9(6) . . . . ?
C22 C26 C27 C28 -178.2(5) . . . . ?
C23 N4 C25 C26 1.0(5) . . . . ?
C23 N4 C25 C30 179.5(4) . . . . ?
C23 N4 C46 C45 74.6(5) . . . . ?
C23 C22 C26 C25 4.5(4) . . . . ?
C23 C22 C26 C27 -178.6(4) . . . . ?
C24 C19 C20 N3 168.5(4) . . . . ?
C24 C19 C20 C21 -9.2(6) . . . . ?
C25 N4 C23 C22 2.0(4) . . . . ?
C25 N4 C23 C24 178.0(4) . . . . ?
C25 N4 C46 C45 -65.1(5) . . . . ?
C25 C26 C27 C28 -1.6(6) . . . . ?
C26 C22 C23 N4 -4.1(4) . . . . ?
C26 C22 C23 C24 179.8(4) . . . . ?
C26 C25 C30 C29 0.7(7) . . . . ?
C26 C27 C28 F2 -178.8(4) . . . . ?
C26 C27 C28 C29 1.6(7) . . . . ?
C27 C28 C29 C30 -0.3(8) . . . . ?
C28 C29 C30 C25 -0.8(7) . . . . ?
C30 C25 C26 C22 177.9(4) . . . . ?
C30 C25 C26 C27 0.5(6) . . . . ?
C31 N1 C5 C4 -27.0(8) . . . . ?
C31 N1 C5 C6 154.5(5) . . . . ?
C31 N1 C8 C7 -150.8(5) . . . . ?
C31 N1 C8 C9 26.3(8) . . . . ?
C31 C32 C33 C34 91.1(9) . . . . ?
C32 C33 C34 C35 -159.2(6) . . . . ?
C33 C34 C35 C36 173.1(5) . . . . ?
C34 C35 C36 C37 -161.5(5) . . . . ?
C35 C36 C37 C38 99.4(6) . . . . ?
C36 C37 C38 N2 -69.6(6) . . . . ?
C38 N2 C11 C10 -135.5(5) . . . . ?
C38 N2 C11 C12 40.0(7) . . . . ?
C38 N2 C13 C14 138.4(4) . . . . ?
C38 N2 C13 C18 -39.4(7) . . . . ?
C39 N3 C16 C15 -36.4(7) . . . . ?
C39 N3 C16 C17 143.6(4) . . . . ?
C39 N3 C20 C19 -141.7(4) . . . . ?
C39 N3 C20 C21 35.7(6) . . . . ?
C39 C40 C41 C42 98.3(4) . . . . ?
C40 C41 C42 C43 -161.7(4) . . . . ?
C41 C42 C43 C44 171.2(4) . . . . ?
C42 C43 C44 C45 -162.1(4) . . . . ?
C43 C44 C45 C46 96.2(5) . . . . ?
C44 C45 C46 N4 -67.4(5) . . . . ?
C46 N4 C23 C22 -143.2(4) . . . . ?
C46 N4 C23 C24 32.8(6) . . . . ?
C46 N4 C25 C26 145.4(4) . . . . ?
C46 N4 C25 C30 -36.1(6) . . . . ?
C50A Cl5A C50A Cl5A 42(22) 7_556 . . 7_556 ?
